data_7016587
loop_
_publ_author_name
'Qiu, Renhua'
'Yin, Shuangfeng'
'Song, Xingxing'
'Meng, Zhengong'
'Qiu, Yimiao'
'Tan, Nianyuan'
'Xu, Xinhua'
'Luo, Shenglian'
'Dai, Feng-Rong'
'Au, Chak-Tong'
'Wong, Wai-Yeung'

_publ_section_title
;
 Effect of butterfly-shaped sulfur-bridged ligand and counter anions on
 the catalytic activity and diastereoselectivity of organobismuth
 complexes.
;
_journal_issue 37
_journal_name_full 'Dalton transactions (Cambridge, England : 2003)'
_journal_page_first 9482
_journal_page_last 9489
_journal_paper_doi 10.1039/c0dt01419b
_journal_volume 40
_journal_year 2011
_chemical_formula_sum 'C41 H42 Bi Ge N O2'
_chemical_formula_weight 862.33
_chemical_compound_source 'From data block 5b'
_space_group_IT_number 2
_symmetry_cell_setting triclinic
_symmetry_space_group_name_Hall '-P 1'
_symmetry_space_group_name_H-M 'P -1'
_atom_sites_solution_hydrogens geom
_atom_sites_solution_primary direct
_atom_sites_solution_secondary difmap
_audit_creation_method SHELXL-97
_cell_angle_alpha 78.9480(10)
_cell_angle_beta 88.4360(10)
_cell_angle_gamma 88.3540(10)
_cell_formula_units_Z 4
_cell_length_a 8.9433(4)
_cell_length_b 19.9454(9)
_cell_length_c 20.0095(9)
_cell_measurement_temperature 173(2)
_cell_volume 3500.7(3)
_computing_cell_refinement 'SAINT (Bruker, 1999)'
_computing_data_collection 'SMART (Bruker, 1998)'
_computing_data_reduction SAINT
_computing_structure_refinement 'SHELXL-97 (Sheldrick, 1997)'
_computing_structure_solution 'SHELXS-97 (Sheldrick, 1990)'
_diffrn_ambient_temperature 173(2)
_diffrn_measured_fraction_theta_full 0.970
_diffrn_measured_fraction_theta_max 0.970
_diffrn_measurement_device_type 'Smart CCD'
_diffrn_measurement_method '\w and \f scans'
_diffrn_radiation_monochromator graphite
_diffrn_radiation_source 'fine-focus sealed tube'
_diffrn_radiation_type MoK\a
_diffrn_radiation_wavelength 0.71073
_diffrn_reflns_av_R_equivalents 0.0209
_diffrn_reflns_av_sigmaI/netI 0.0386
_diffrn_reflns_limit_h_max 10
_diffrn_reflns_limit_h_min -10
_diffrn_reflns_limit_k_max 23
_diffrn_reflns_limit_k_min -21
_diffrn_reflns_limit_l_max 22
_diffrn_reflns_limit_l_min -23
_diffrn_reflns_number 17084
_diffrn_reflns_theta_full 25.00
_diffrn_reflns_theta_max 25.00
_diffrn_reflns_theta_min 2.48
_exptl_absorpt_coefficient_mu 5.914
_exptl_absorpt_correction_T_max 1.0000
_exptl_absorpt_correction_T_min 0.5363
_exptl_absorpt_correction_type multi-scan
_exptl_absorpt_process_details SADABS
_exptl_crystal_colour colorless
_exptl_crystal_density_diffrn 1.636
_exptl_crystal_density_method 'not measured'
_exptl_crystal_description block
_exptl_crystal_F_000 1704
_exptl_crystal_size_max 0.33
_exptl_crystal_size_mid 0.23
_exptl_crystal_size_min 0.16
_refine_diff_density_max 1.768
_refine_diff_density_min -1.907
_refine_diff_density_rms 0.105
_refine_ls_extinction_method none
_refine_ls_goodness_of_fit_ref 1.010
_refine_ls_hydrogen_treatment constr
_refine_ls_matrix_type full
_refine_ls_number_parameters 829
_refine_ls_number_reflns 11974
_refine_ls_number_restraints 0
_refine_ls_restrained_S_all 1.010
_refine_ls_R_factor_all 0.0294
_refine_ls_R_factor_gt 0.0259
_refine_ls_shift/su_max 0.002
_refine_ls_shift/su_mean 0.000
_refine_ls_structure_factor_coef Fsqd
_refine_ls_weighting_details 'calc w=1/[\s^2^(Fo^2^)+(0.0428P)^2^+0.0000P] where P=(Fo^2^+2Fc^2^)/3'
_refine_ls_weighting_scheme calc
_refine_ls_wR_factor_gt 0.0679
_refine_ls_wR_factor_ref 0.0697
_reflns_number_gt 10717
_reflns_number_total 11974
_reflns_threshold_expression >2sigma(I)
_cod_data_source_file c0dt01419b.txt
_cod_data_source_block 5b
_cod_depositor_comments
;
The following automatic conversions were performed:

'_symmetry_cell_setting' value 'Triclinic' changed to 'triclinic'
according to /home/saulius/struct/CIF-dictionaries/cif_core.dic
dictionary named 'cif_core.dic' version 2.4.1 from 2010-06-29.

Automatic conversion script
Id: cif_fix_values 1715 2011-07-08 13:25:40Z adriana 
;
_cod_original_sg_symbol_H-M P-1
_cod_database_code 7016587

loop_
_symmetry_equiv_pos_as_xyz
'x, y, z'
'-x, -y, -z'

loop_
_atom_site_label
_atom_site_type_symbol
_atom_site_fract_x
_atom_site_fract_y
_atom_site_fract_z
_atom_site_U_iso_or_equiv
_atom_site_adp_type
_atom_site_occupancy
_atom_site_symmetry_multiplicity
_atom_site_calc_flag
_atom_site_refinement_flags
Bi1 Bi 0.450387(14) 0.400997(6) 0.877842(6) 0.02268(5) Uani 1 1 d .
Bi2 Bi 0.088965(13) 0.898385(6) 0.379635(6) 0.02161(5) Uani 1 1 d .
C1 C 0.2117(4) 0.41244(17) 0.84693(16) 0.0229(7) Uani 1 1 d .
C2 C 0.1593(4) 0.46801(18) 0.80039(18) 0.0299(8) Uani 1 1 d .
H2A H 0.2272 0.5018 0.7792 0.036 Uiso 1 1 calc R
C3 C 0.0088(4) 0.4752(2) 0.78406(19) 0.0338(9) Uani 1 1 d .
H3A H -0.0259 0.5139 0.7523 0.041 Uiso 1 1 calc R
C4 C -0.0896(4) 0.4259(2) 0.81427(19) 0.0346(9) Uani 1 1 d .
H4A H -0.1924 0.4301 0.8030 0.042 Uiso 1 1 calc R
C5 C -0.0382(4) 0.3703(2) 0.86112(18) 0.0305(8) Uani 1 1 d .
H5A H -0.1065 0.3364 0.8817 0.037 Uiso 1 1 calc R
C6 C 0.1121(4) 0.36311(17) 0.87850(17) 0.0230(7) Uani 1 1 d .
C7 C 0.1646(4) 0.30085(18) 0.92819(18) 0.0284(8) Uani 1 1 d .
H7A H 0.0859 0.2884 0.9638 0.034 Uiso 1 1 calc R
H7B H 0.1784 0.2622 0.9039 0.034 Uiso 1 1 calc R
C8 C 0.2875(4) 0.33036(18) 1.02951(17) 0.0290(8) Uani 1 1 d .
H8A H 0.3901 0.3379 1.0449 0.035 Uiso 1 1 calc R
C9 C 0.2001(5) 0.39780(19) 1.02546(19) 0.0346(9) Uani 1 1 d .
H9A H 0.0962 0.3923 1.0119 0.042 Uiso 1 1 calc R
H9B H 0.2469 0.4334 0.9904 0.042 Uiso 1 1 calc R
C10 C 0.1985(6) 0.4202(2) 1.0944(2) 0.0514(12) Uani 1 1 d .
H10A H 0.3018 0.4296 1.1058 0.062 Uiso 1 1 calc R
H10B H 0.1380 0.4630 1.0915 0.062 Uiso 1 1 calc R
C11 C 0.1337(6) 0.3657(3) 1.1506(2) 0.0554(13) Uani 1 1 d .
H11A H 0.1395 0.3807 1.1948 0.066 Uiso 1 1 calc R
H11B H 0.0269 0.3598 1.1418 0.066 Uiso 1 1 calc R
C12 C 0.2179(6) 0.2980(3) 1.1543(2) 0.0513(12) Uani 1 1 d .
H12A H 0.1702 0.2628 1.1893 0.062 Uiso 1 1 calc R
H12B H 0.3223 0.3027 1.1677 0.062 Uiso 1 1 calc R
C13 C 0.2178(5) 0.2757(2) 1.08470(18) 0.0374(9) Uani 1 1 d .
H13A H 0.2752 0.2321 1.0875 0.045 Uiso 1 1 calc R
H13B H 0.1138 0.2680 1.0727 0.045 Uiso 1 1 calc R
C14 C 0.4049(4) 0.24870(17) 0.96522(18) 0.0284(8) Uani 1 1 d .
H14A H 0.3480 0.2077 0.9856 0.034 Uiso 1 1 calc R
H14B H 0.4902 0.2518 0.9949 0.034 Uiso 1 1 calc R
C15 C 0.4634(4) 0.24169(19) 0.89510(19) 0.0294(8) Uani 1 1 d .
C16 C 0.4860(5) 0.17791(19) 0.8783(2) 0.0370(9) Uani 1 1 d .
H16A H 0.4560 0.1383 0.9097 0.044 Uiso 1 1 calc R
C17 C 0.5521(5) 0.1709(2) 0.8161(2) 0.0428(10) Uani 1 1 d .
H17A H 0.5669 0.1270 0.8051 0.051 Uiso 1 1 calc R
C18 C 0.5959(5) 0.2283(2) 0.7708(2) 0.0439(10) Uani 1 1 d .
H18A H 0.6435 0.2237 0.7289 0.053 Uiso 1 1 calc R
C19 C 0.5711(4) 0.2928(2) 0.78596(19) 0.0355(9) Uani 1 1 d .
H19A H 0.6005 0.3322 0.7542 0.043 Uiso 1 1 calc R
C20 C 0.5030(4) 0.29976(17) 0.84765(18) 0.0270(8) Uani 1 1 d .
C21 C 0.5400(4) 0.51005(18) 0.75787(17) 0.0255(7) Uani 1 1 d .
C22 C 0.6180(4) 0.54036(17) 0.69019(18) 0.0265(8) Uani 1 1 d .
H22A H 0.7233 0.5235 0.6914 0.032 Uiso 1 1 calc R
H22B H 0.5690 0.5235 0.6530 0.032 Uiso 1 1 calc R
C23 C 0.6161(4) 0.61852(17) 0.67356(18) 0.0255(7) Uani 1 1 d .
H23A H 0.6557 0.6358 0.7126 0.031 Uiso 1 1 calc R
H23B H 0.5114 0.6355 0.6672 0.031 Uiso 1 1 calc R
C24 C 0.7662(4) 0.75202(17) 0.58763(18) 0.0264(8) Uani 1 1 d .
C25 C 0.7554(4) 0.80012(18) 0.52815(19) 0.0291(8) Uani 1 1 d .
H25A H 0.7307 0.7859 0.4872 0.035 Uiso 1 1 calc R
C26 C 0.7799(4) 0.86906(19) 0.5269(2) 0.0362(9) Uani 1 1 d .
H26A H 0.7691 0.9016 0.4859 0.043 Uiso 1 1 calc R
C27 C 0.8197(5) 0.8894(2) 0.5854(2) 0.0446(11) Uani 1 1 d .
H27A H 0.8380 0.9362 0.5847 0.054 Uiso 1 1 calc R
C28 C 0.8335(5) 0.8423(2) 0.6451(2) 0.0468(11) Uani 1 1 d .
H28A H 0.8631 0.8565 0.6854 0.056 Uiso 1 1 calc R
C29 C 0.8042(5) 0.77408(19) 0.6465(2) 0.0365(9) Uani 1 1 d .
H29A H 0.8101 0.7421 0.6883 0.044 Uiso 1 1 calc R
C30 C 0.6368(4) 0.63877(17) 0.51017(17) 0.0248(7) Uani 1 1 d .
C31 C 0.5007(4) 0.60625(18) 0.5162(2) 0.0322(8) Uani 1 1 d .
H31A H 0.4549 0.5931 0.5600 0.039 Uiso 1 1 calc R
C32 C 0.4301(5) 0.5925(2) 0.4594(2) 0.0405(10) Uani 1 1 d .
H32A H 0.3375 0.5697 0.4646 0.049 Uiso 1 1 calc R
C33 C 0.4943(5) 0.6119(2) 0.3960(2) 0.0407(10) Uani 1 1 d .
H33A H 0.4463 0.6024 0.3572 0.049 Uiso 1 1 calc R
C34 C 0.6279(5) 0.6449(2) 0.3883(2) 0.0396(10) Uani 1 1 d .
H34A H 0.6712 0.6590 0.3441 0.047 Uiso 1 1 calc R
C35 C 0.7001(4) 0.65783(19) 0.44514(18) 0.0315(8) Uani 1 1 d .
H35A H 0.7935 0.6799 0.4395 0.038 Uiso 1 1 calc R
C36 C 0.9287(4) 0.60658(17) 0.60008(17) 0.0246(7) Uani 1 1 d .
C37 C 1.0445(4) 0.62896(18) 0.63556(19) 0.0299(8) Uani 1 1 d .
H37A H 1.0328 0.6709 0.6512 0.036 Uiso 1 1 calc R
C38 C 1.1759(4) 0.5905(2) 0.6480(2) 0.0380(9) Uani 1 1 d .
H38A H 1.2530 0.6058 0.6728 0.046 Uiso 1 1 calc R
C39 C 1.1951(4) 0.5296(2) 0.6243(2) 0.0376(9) Uani 1 1 d .
H39A H 1.2855 0.5034 0.6327 0.045 Uiso 1 1 calc R
C40 C 1.0844(5) 0.5074(2) 0.5891(2) 0.0381(9) Uani 1 1 d .
H40A H 1.0983 0.4662 0.5724 0.046 Uiso 1 1 calc R
C41 C 0.9511(4) 0.54510(19) 0.57745(19) 0.0323(8) Uani 1 1 d .
H41A H 0.8740 0.5286 0.5536 0.039 Uiso 1 1 calc R
C42 C 0.3300(4) 0.90777(17) 0.34705(17) 0.0237(7) Uani 1 1 d .
C43 C 0.3815(4) 0.96382(18) 0.29965(19) 0.0297(8) Uani 1 1 d .
H43A H 0.3130 0.9990 0.2801 0.036 Uiso 1 1 calc R
C44 C 0.5308(4) 0.9682(2) 0.28119(19) 0.0339(9) Uani 1 1 d .
H44A H 0.5650 1.0064 0.2490 0.041 Uiso 1 1 calc R
C45 C 0.6309(4) 0.9174(2) 0.30918(19) 0.0337(9) Uani 1 1 d .
H45A H 0.7336 0.9202 0.2957 0.040 Uiso 1 1 calc R
C46 C 0.5818(4) 0.86205(19) 0.35714(18) 0.0305(8) Uani 1 1 d .
H46A H 0.6511 0.8269 0.3760 0.037 Uiso 1 1 calc R
C47 C 0.4311(4) 0.85762(18) 0.37796(17) 0.0245(7) Uani 1 1 d .
C48 C 0.3812(4) 0.79700(17) 0.42907(18) 0.0264(8) Uani 1 1 d .
H48A H 0.3733 0.7576 0.4060 0.032 Uiso 1 1 calc R
H48B H 0.4584 0.7851 0.4642 0.032 Uiso 1 1 calc R
C49 C 0.2464(4) 0.82965(19) 0.53096(17) 0.0297(8) Uani 1 1 d .
H49A H 0.1418 0.8372 0.5473 0.036 Uiso 1 1 calc R
C50 C 0.3253(5) 0.89747(19) 0.52488(19) 0.0349(9) Uani 1 1 d .
H50A H 0.2756 0.9326 0.4903 0.042 Uiso 1 1 calc R
H50B H 0.4306 0.8921 0.5098 0.042 Uiso 1 1 calc R
C51 C 0.3206(6) 0.9208(2) 0.5938(2) 0.0547(12) Uani 1 1 d .
H51A H 0.3770 0.9635 0.5896 0.066 Uiso 1 1 calc R
H51B H 0.2156 0.9308 0.6062 0.066 Uiso 1 1 calc R
C52 C 0.3868(6) 0.8673(3) 0.6495(2) 0.0565(13) Uani 1 1 d .
H52A H 0.3740 0.8825 0.6936 0.068 Uiso 1 1 calc R
H52B H 0.4954 0.8618 0.6404 0.068 Uiso 1 1 calc R
C53 C 0.3126(6) 0.7991(3) 0.6542(2) 0.0534(12) Uani 1 1 d .
H53A H 0.2068 0.8031 0.6690 0.064 Uiso 1 1 calc R
H53B H 0.3633 0.7643 0.6887 0.064 Uiso 1 1 calc R
C54 C 0.3195(5) 0.7759(2) 0.58597(19) 0.0378(9) Uani 1 1 d .
H54A H 0.2673 0.7322 0.5901 0.045 Uiso 1 1 calc R
H54B H 0.4252 0.7682 0.5728 0.045 Uiso 1 1 calc R
C55 C 0.1437(4) 0.74657(18) 0.46888(18) 0.0283(8) Uani 1 1 d .
H55A H 0.0567 0.7499 0.4998 0.034 Uiso 1 1 calc R
H55B H 0.2044 0.7056 0.4886 0.034 Uiso 1 1 calc R
C56 C 0.0897(4) 0.73933(18) 0.39966(19) 0.0277(8) Uani 1 1 d .
C57 C 0.0754(4) 0.67441(19) 0.3845(2) 0.0365(9) Uani 1 1 d .
H57A H 0.1038 0.6351 0.4169 0.044 Uiso 1 1 calc R
C58 C 0.0202(5) 0.6670(2) 0.3227(2) 0.0450(11) Uani 1 1 d .
H58A H 0.0123 0.6227 0.3124 0.054 Uiso 1 1 calc R
C59 C -0.0236(5) 0.7238(2) 0.2759(2) 0.0443(10) Uani 1 1 d .
H59A H -0.0656 0.7187 0.2341 0.053 Uiso 1 1 calc R
C60 C -0.0060(4) 0.7884(2) 0.28997(19) 0.0336(9) Uani 1 1 d .
H60A H -0.0342 0.8276 0.2573 0.040 Uiso 1 1 calc R
C61 C 0.0524(4) 0.79625(17) 0.35142(18) 0.0258(8) Uani 1 1 d .
C62 C -0.0036(4) 1.00662(17) 0.25948(17) 0.0239(7) Uani 1 1 d .
C63 C -0.0767(4) 1.03826(17) 0.19286(17) 0.0257(8) Uani 1 1 d .
H63A H -0.1792 1.0207 0.1934 0.031 Uiso 1 1 calc R
H63B H -0.0198 1.0230 0.1551 0.031 Uiso 1 1 calc R
C64 C -0.0859(4) 1.11646(17) 0.17819(17) 0.0262(8) Uani 1 1 d .
H64A H 0.0169 1.1343 0.1729 0.031 Uiso 1 1 calc R
H64B H -0.1343 1.1321 0.2177 0.031 Uiso 1 1 calc R
C65 C -0.0901(4) 1.13742(17) 0.01515(18) 0.0274(8) Uani 1 1 d .
C66 C 0.0566(4) 1.11271(18) 0.0194(2) 0.0331(9) Uani 1 1 d .
H66A H 0.1045 1.1048 0.0621 0.040 Uiso 1 1 calc R
C67 C 0.1346(5) 1.09936(19) -0.0381(2) 0.0387(10) Uani 1 1 d .
H67A H 0.2349 1.0823 -0.0344 0.046 Uiso 1 1 calc R
C68 C 0.0665(5) 1.1110(2) -0.1004(2) 0.0439(11) Uani 1 1 d .
H68A H 0.1197 1.1021 -0.1396 0.053 Uiso 1 1 calc R
C69 C -0.0792(5) 1.1355(2) -0.1055(2) 0.0485(11) Uani 1 1 d .
H69A H -0.1268 1.1432 -0.1482 0.058 Uiso 1 1 calc R
C70 C -0.1569(5) 1.1491(2) -0.0479(2) 0.0411(10) Uani 1 1 d .
H70A H -0.2569 1.1665 -0.0519 0.049 Uiso 1 1 calc R
C71 C -0.3893(4) 1.10951(17) 0.10472(18) 0.0276(8) Uani 1 1 d .
C72 C -0.4105(5) 1.0521(2) 0.0764(2) 0.0363(9) Uani 1 1 d .
H72A H -0.3330 1.0371 0.0489 0.044 Uiso 1 1 calc R
C73 C -0.5413(5) 1.0165(2) 0.0873(2) 0.0422(10) Uani 1 1 d .
H73A H -0.5539 0.9779 0.0668 0.051 Uiso 1 1 calc R
C74 C -0.6540(5) 1.0368(2) 0.1280(2) 0.0469(11) Uani 1 1 d .
H74A H -0.7432 1.0116 0.1366 0.056 Uiso 1 1 calc R
C75 C -0.6365(5) 1.0942(2) 0.1562(2) 0.0423(10) Uani 1 1 d .
H75A H -0.7147 1.1087 0.1836 0.051 Uiso 1 1 calc R
C76 C -0.5053(4) 1.1305(2) 0.1448(2) 0.0354(9) Uani 1 1 d .
H76A H -0.4944 1.1699 0.1643 0.042 Uiso 1 1 calc R
C77 C -0.2320(4) 1.25252(17) 0.09201(18) 0.0287(8) Uani 1 1 d .
C78 C -0.2235(4) 1.29919(18) 0.0313(2) 0.0314(8) Uani 1 1 d .
H78A H -0.1968 1.2838 -0.0096 0.038 Uiso 1 1 calc R
C79 C -0.2534(5) 1.36835(19) 0.0293(2) 0.0398(10) Uani 1 1 d .
H79A H -0.2445 1.4001 -0.0125 0.048 Uiso 1 1 calc R
C80 C -0.2960(5) 1.3907(2) 0.0881(3) 0.0508(12) Uani 1 1 d .
H80A H -0.3176 1.4378 0.0868 0.061 Uiso 1 1 calc R
C81 C -0.3073(6) 1.3450(2) 0.1484(3) 0.0537(13) Uani 1 1 d .
H81A H -0.3381 1.3605 0.1888 0.064 Uiso 1 1 calc R
C82 C -0.2742(5) 1.2766(2) 0.1510(2) 0.0420(10) Uani 1 1 d .
H82A H -0.2802 1.2456 0.1933 0.050 Uiso 1 1 calc R
Ge1 Ge 0.73498(4) 0.654906(17) 0.591321(18) 0.02231(8) Uani 1 1 d .
Ge2 Ge -0.19698(4) 1.154673(18) 0.096692(18) 0.02428(9) Uani 1 1 d .
N1 N 0.3065(3) 0.31049(14) 0.96145(14) 0.0238(6) Uani 1 1 d .
N2 N 0.2348(3) 0.80822(14) 0.46314(14) 0.0244(6) Uani 1 1 d .
O1 O 0.5276(3) 0.44494(12) 0.76811(12) 0.0299(6) Uani 1 1 d .
O2 O 0.4971(4) 0.54597(13) 0.79758(14) 0.0443(7) Uani 1 1 d .
O3 O 0.0163(3) 0.94122(12) 0.26975(12) 0.0277(5) Uani 1 1 d .
O4 O 0.0319(4) 1.04131(14) 0.30050(15) 0.0517(8) Uani 1 1 d .

loop_
_atom_site_aniso_label
_atom_site_aniso_U_11
_atom_site_aniso_U_22
_atom_site_aniso_U_33
_atom_site_aniso_U_23
_atom_site_aniso_U_13
_atom_site_aniso_U_12
Bi1 0.02425(8) 0.02139(8) 0.02131(8) -0.00105(5) -0.00040(5) -0.00279(5)
Bi2 0.02254(8) 0.01997(8) 0.02118(8) -0.00098(5) 0.00073(5) -0.00227(5)
C1 0.0258(18) 0.0236(17) 0.0194(17) -0.0045(14) 0.0004(14) 0.0005(14)
C2 0.032(2) 0.0251(19) 0.031(2) -0.0016(16) 0.0007(16) -0.0001(15)
C3 0.034(2) 0.033(2) 0.030(2) 0.0040(17) -0.0034(16) 0.0058(17)
C4 0.027(2) 0.045(2) 0.030(2) -0.0034(18) -0.0019(16) 0.0038(17)
C5 0.030(2) 0.037(2) 0.0236(19) -0.0030(16) 0.0020(15) -0.0049(16)
C6 0.0240(18) 0.0267(18) 0.0187(17) -0.0055(14) 0.0014(13) -0.0022(14)
C7 0.030(2) 0.0273(19) 0.0272(19) -0.0023(15) -0.0005(15) -0.0048(15)
C8 0.031(2) 0.033(2) 0.0218(18) -0.0009(15) -0.0003(15) -0.0010(16)
C9 0.045(2) 0.033(2) 0.026(2) -0.0054(16) 0.0023(17) 0.0004(17)
C10 0.068(3) 0.052(3) 0.037(2) -0.018(2) 0.002(2) 0.004(2)
C11 0.068(3) 0.071(3) 0.028(2) -0.014(2) 0.008(2) 0.010(3)
C12 0.059(3) 0.069(3) 0.022(2) -0.001(2) 0.0052(19) 0.006(2)
C13 0.046(2) 0.038(2) 0.024(2) 0.0033(17) 0.0046(17) 0.0011(18)
C14 0.029(2) 0.0216(18) 0.031(2) 0.0037(15) 0.0007(16) -0.0012(15)
C15 0.0282(19) 0.0284(19) 0.031(2) -0.0045(16) -0.0010(15) 0.0006(15)
C16 0.040(2) 0.0245(19) 0.045(2) -0.0033(18) -0.0005(19) -0.0002(17)
C17 0.047(3) 0.033(2) 0.051(3) -0.018(2) 0.000(2) 0.0027(19)
C18 0.051(3) 0.047(3) 0.036(2) -0.016(2) 0.001(2) 0.007(2)
C19 0.040(2) 0.035(2) 0.029(2) -0.0015(17) -0.0003(17) 0.0017(17)
C20 0.032(2) 0.0239(18) 0.0248(18) -0.0049(15) -0.0012(15) 0.0044(15)
C21 0.0214(18) 0.0284(19) 0.0241(18) 0.0016(15) -0.0012(14) -0.0010(14)
C22 0.0292(19) 0.0232(18) 0.0257(18) -0.0012(15) 0.0038(15) -0.0029(15)
C23 0.0244(18) 0.0212(17) 0.0306(19) -0.0031(15) -0.0004(15) -0.0060(14)
C24 0.0248(18) 0.0224(18) 0.0311(19) -0.0024(15) -0.0034(15) -0.0040(14)
C25 0.0283(19) 0.0262(19) 0.031(2) -0.0001(16) -0.0042(15) -0.0035(15)
C26 0.035(2) 0.0248(19) 0.045(2) 0.0032(17) 0.0017(18) -0.0011(16)
C27 0.051(3) 0.022(2) 0.061(3) -0.009(2) 0.003(2) -0.0104(18)
C28 0.066(3) 0.033(2) 0.046(3) -0.014(2) -0.008(2) -0.013(2)
C29 0.054(3) 0.028(2) 0.026(2) -0.0025(16) -0.0013(18) -0.0083(18)
C30 0.0278(19) 0.0221(17) 0.0244(18) -0.0034(14) -0.0056(14) -0.0007(14)
C31 0.035(2) 0.028(2) 0.031(2) 0.0030(16) -0.0075(16) -0.0101(16)
C32 0.043(2) 0.030(2) 0.048(3) -0.0026(19) -0.018(2) -0.0083(18)
C33 0.058(3) 0.029(2) 0.037(2) -0.0081(18) -0.018(2) 0.0029(19)
C34 0.051(3) 0.039(2) 0.029(2) -0.0092(18) -0.0030(18) 0.006(2)
C35 0.030(2) 0.033(2) 0.031(2) -0.0073(17) 0.0003(16) 0.0015(16)
C36 0.0280(19) 0.0227(18) 0.0211(17) 0.0011(14) 0.0015(14) -0.0039(14)
C37 0.028(2) 0.0226(18) 0.036(2) 0.0014(16) 0.0018(16) -0.0089(15)
C38 0.025(2) 0.039(2) 0.046(2) 0.0036(19) -0.0055(18) -0.0106(17)
C39 0.027(2) 0.032(2) 0.046(2) 0.0108(18) 0.0049(18) 0.0020(16)
C40 0.042(2) 0.033(2) 0.037(2) -0.0012(18) 0.0080(18) 0.0024(18)
C41 0.036(2) 0.030(2) 0.030(2) -0.0021(16) -0.0035(16) -0.0019(16)
C42 0.0234(18) 0.0240(18) 0.0241(18) -0.0051(15) 0.0034(14) -0.0083(14)
C43 0.029(2) 0.0247(19) 0.032(2) 0.0046(16) -0.0007(16) -0.0042(15)
C44 0.031(2) 0.034(2) 0.032(2) 0.0068(17) -0.0003(16) -0.0120(17)
C45 0.0242(19) 0.043(2) 0.031(2) 0.0021(17) 0.0010(16) -0.0110(17)
C46 0.0265(19) 0.035(2) 0.0271(19) 0.0032(16) -0.0036(15) -0.0018(16)
C47 0.0250(18) 0.0270(18) 0.0215(17) -0.0047(14) -0.0002(14) -0.0021(14)
C48 0.0238(18) 0.0269(19) 0.0259(19) 0.0007(15) 0.0045(14) -0.0009(15)
C49 0.0277(19) 0.038(2) 0.0226(18) -0.0039(16) 0.0012(15) -0.0005(16)
C50 0.044(2) 0.032(2) 0.028(2) -0.0048(16) -0.0081(17) 0.0010(17)
C51 0.071(3) 0.056(3) 0.044(3) -0.023(2) -0.005(2) -0.003(2)
C52 0.059(3) 0.081(4) 0.033(2) -0.019(2) -0.009(2) -0.001(3)
C53 0.060(3) 0.074(3) 0.023(2) 0.000(2) -0.003(2) -0.002(3)
C54 0.040(2) 0.043(2) 0.026(2) 0.0034(17) -0.0012(17) -0.0037(18)
C55 0.0266(19) 0.0252(18) 0.031(2) 0.0005(15) 0.0042(15) -0.0044(15)
C56 0.0255(19) 0.0250(18) 0.031(2) -0.0011(16) 0.0040(15) -0.0051(15)
C57 0.037(2) 0.0241(19) 0.046(2) -0.0018(18) 0.0076(18) -0.0094(16)
C58 0.057(3) 0.032(2) 0.050(3) -0.017(2) 0.011(2) -0.014(2)
C59 0.063(3) 0.039(2) 0.034(2) -0.0138(19) 0.000(2) -0.013(2)
C60 0.039(2) 0.033(2) 0.029(2) -0.0047(17) 0.0005(17) -0.0074(17)
C61 0.0226(18) 0.0246(18) 0.0305(19) -0.0063(15) 0.0063(15) -0.0061(14)
C62 0.0195(17) 0.0249(18) 0.0260(18) -0.0007(15) 0.0000(14) -0.0056(14)
C63 0.0262(19) 0.0229(18) 0.0272(19) -0.0026(15) -0.0015(15) -0.0045(14)
C64 0.031(2) 0.0202(17) 0.0255(18) 0.0000(15) -0.0014(15) -0.0014(14)
C65 0.033(2) 0.0213(18) 0.0268(19) -0.0022(15) 0.0055(15) -0.0025(15)
C66 0.039(2) 0.0263(19) 0.032(2) -0.0022(16) 0.0039(17) 0.0031(16)
C67 0.040(2) 0.029(2) 0.045(2) -0.0037(18) 0.0133(19) 0.0022(17)
C68 0.058(3) 0.040(2) 0.036(2) -0.014(2) 0.015(2) -0.006(2)
C69 0.057(3) 0.065(3) 0.025(2) -0.011(2) -0.0002(19) -0.008(2)
C70 0.035(2) 0.056(3) 0.032(2) -0.007(2) -0.0004(17) 0.0027(19)
C71 0.029(2) 0.0221(18) 0.0271(19) 0.0055(15) 0.0009(15) -0.0023(15)
C72 0.037(2) 0.032(2) 0.039(2) -0.0038(18) -0.0032(18) 0.0002(17)
C73 0.044(3) 0.033(2) 0.046(3) 0.0018(19) -0.009(2) -0.0075(19)
C74 0.034(2) 0.048(3) 0.048(3) 0.019(2) -0.010(2) -0.007(2)
C75 0.030(2) 0.044(2) 0.044(2) 0.011(2) 0.0044(18) 0.0084(18)
C76 0.032(2) 0.034(2) 0.037(2) 0.0002(18) 0.0008(17) 0.0048(17)
C77 0.029(2) 0.0241(18) 0.0306(19) -0.0014(15) 0.0036(15) 0.0013(15)
C78 0.030(2) 0.0277(19) 0.035(2) -0.0009(16) 0.0002(16) -0.0022(15)
C79 0.039(2) 0.025(2) 0.049(3) 0.0096(18) -0.0046(19) -0.0034(17)
C80 0.062(3) 0.024(2) 0.065(3) -0.007(2) -0.001(2) 0.008(2)
C81 0.073(3) 0.039(3) 0.052(3) -0.018(2) 0.011(2) 0.008(2)
C82 0.062(3) 0.031(2) 0.031(2) -0.0016(17) 0.0063(19) 0.0037(19)
Ge1 0.02399(19) 0.01950(18) 0.02252(18) -0.00080(14) -0.00243(14) -0.00484(14)
Ge2 0.0280(2) 0.02063(18) 0.02227(19) 0.00019(15) 0.00188(15) 0.00039(15)
N1 0.0272(16) 0.0218(15) 0.0200(14) 0.0015(12) 0.0002(12) -0.0013(12)
N2 0.0248(15) 0.0231(15) 0.0225(15) 0.0025(12) 0.0028(12) -0.0051(12)
O1 0.0363(15) 0.0252(13) 0.0258(13) 0.0010(10) 0.0037(11) -0.0063(11)
O2 0.065(2) 0.0323(15) 0.0347(16) -0.0067(13) 0.0199(14) -0.0049(14)
O3 0.0338(14) 0.0230(13) 0.0249(13) -0.0005(10) -0.0054(11) -0.0018(10)
O4 0.089(2) 0.0265(15) 0.0415(17) -0.0057(13) -0.0324(17) -0.0005(15)

loop_
_atom_type_symbol
_atom_type_description
_atom_type_scat_dispersion_real
_atom_type_scat_dispersion_imag
_atom_type_scat_source
C C 0.0033 0.0016 'International Tables Vol C Tables 4.2.6.8 and 6.1.1.4'
H H 0.0000 0.0000 'International Tables Vol C Tables 4.2.6.8 and 6.1.1.4'
N N 0.0061 0.0033 'International Tables Vol C Tables 4.2.6.8 and 6.1.1.4'
O O 0.0106 0.0060 'International Tables Vol C Tables 4.2.6.8 and 6.1.1.4'
Ge Ge 0.1547 1.8001 'International Tables Vol C Tables 4.2.6.8 and 6.1.1.4'
Bi Bi -4.1077 10.2566 'International Tables Vol C Tables 4.2.6.8 and 6.1.1.4'

loop_
_geom_angle_atom_site_label_1
_geom_angle_atom_site_label_2
_geom_angle_atom_site_label_3
_geom_angle
C1 Bi1 C20 98.30(12)
C1 Bi1 O1 90.55(11)
C20 Bi1 O1 83.75(11)
C1 Bi1 N1 73.62(11)
C20 Bi1 N1 73.03(11)
O1 Bi1 N1 149.26(9)
C42 Bi2 C61 97.28(12)
C42 Bi2 O3 90.69(11)
C61 Bi2 O3 84.04(11)
C42 Bi2 N2 73.36(11)
C61 Bi2 N2 72.41(11)
O3 Bi2 N2 149.17(8)
C2 C1 C6 119.6(3)
C2 C1 Bi1 122.3(3)
C6 C1 Bi1 118.1(2)
C1 C2 C3 121.1(4)
C1 C2 H2A 119.4
C3 C2 H2A 119.4
C4 C3 C2 119.5(4)
C4 C3 H3A 120.3
C2 C3 H3A 120.3
C3 C4 C5 119.8(4)
C3 C4 H4A 120.1
C5 C4 H4A 120.1
C4 C5 C6 121.1(4)
C4 C5 H5A 119.5
C6 C5 H5A 119.5
C1 C6 C5 118.9(3)
C1 C6 C7 121.5(3)
C5 C6 C7 119.5(3)
N1 C7 C6 113.7(3)
N1 C7 H7A 108.8
C6 C7 H7A 108.8
N1 C7 H7B 108.8
C6 C7 H7B 108.8
H7A C7 H7B 107.7
N1 C8 C9 112.1(3)
N1 C8 C13 114.5(3)
C9 C8 C13 109.8(3)
N1 C8 H8A 106.7
C9 C8 H8A 106.7
C13 C8 H8A 106.7
C8 C9 C10 110.3(3)
C8 C9 H9A 109.6
C10 C9 H9A 109.6
C8 C9 H9B 109.6
C10 C9 H9B 109.6
H9A C9 H9B 108.1
C11 C10 C9 111.5(4)
C11 C10 H10A 109.3
C9 C10 H10A 109.3
C11 C10 H10B 109.3
C9 C10 H10B 109.3
H10A C10 H10B 108.0
C12 C11 C10 111.1(4)
C12 C11 H11A 109.4
C10 C11 H11A 109.4
C12 C11 H11B 109.4
C10 C11 H11B 109.4
H11A C11 H11B 108.0
C11 C12 C13 110.4(4)
C11 C12 H12A 109.6
C13 C12 H12A 109.6
C11 C12 H12B 109.6
C13 C12 H12B 109.6
H12A C12 H12B 108.1
C8 C13 C12 110.4(3)
C8 C13 H13A 109.6
C12 C13 H13A 109.6
C8 C13 H13B 109.6
C12 C13 H13B 109.6
H13A C13 H13B 108.1
N1 C14 C15 110.9(3)
N1 C14 H14A 109.5
C15 C14 H14A 109.5
N1 C14 H14B 109.5
C15 C14 H14B 109.5
H14A C14 H14B 108.1
C16 C15 C20 119.1(3)
C16 C15 C14 120.8(3)
C20 C15 C14 120.0(3)
C15 C16 C17 121.0(4)
C15 C16 H16A 119.5
C17 C16 H16A 119.5
C18 C17 C16 119.5(4)
C18 C17 H17A 120.3
C16 C17 H17A 120.3
C17 C18 C19 120.5(4)
C17 C18 H18A 119.8
C19 C18 H18A 119.8
C18 C19 C20 120.0(4)
C18 C19 H19A 120.0
C20 C19 H19A 120.0
C19 C20 C15 119.9(3)
C19 C20 Bi1 123.9(3)
C15 C20 Bi1 116.2(2)
O2 C21 O1 124.7(3)
O2 C21 C22 121.3(3)
O1 C21 C22 114.0(3)
C23 C22 C21 114.3(3)
C23 C22 H22A 108.7
C21 C22 H22A 108.7
C23 C22 H22B 108.7
C21 C22 H22B 108.7
H22A C22 H22B 107.6
C22 C23 Ge1 112.7(2)
C22 C23 H23A 109.0
Ge1 C23 H23A 109.0
C22 C23 H23B 109.0
Ge1 C23 H23B 109.0
H23A C23 H23B 107.8
C25 C24 C29 118.1(3)
C25 C24 Ge1 122.7(3)
C29 C24 Ge1 119.2(3)
C24 C25 C26 121.4(4)
C24 C25 H25A 119.3
C26 C25 H25A 119.3
C27 C26 C25 119.4(4)
C27 C26 H26A 120.3
C25 C26 H26A 120.3
C26 C27 C28 120.3(4)
C26 C27 H27A 119.8
C28 C27 H27A 119.8
C27 C28 C29 120.0(4)
C27 C28 H28A 120.0
C29 C28 H28A 120.0
C28 C29 C24 120.7(4)
C28 C29 H29A 119.6
C24 C29 H29A 119.6
C31 C30 C35 117.8(3)
C31 C30 Ge1 120.0(3)
C35 C30 Ge1 122.2(3)
C30 C31 C32 121.2(4)
C30 C31 H31A 119.4
C32 C31 H31A 119.4
C33 C32 C31 119.9(4)
C33 C32 H32A 120.1
C31 C32 H32A 120.1
C32 C33 C34 120.2(4)
C32 C33 H33A 119.9
C34 C33 H33A 119.9
C33 C34 C35 120.1(4)
C33 C34 H34A 119.9
C35 C34 H34A 119.9
C34 C35 C30 120.8(4)
C34 C35 H35A 119.6
C30 C35 H35A 119.6
C41 C36 C37 117.8(3)
C41 C36 Ge1 121.1(3)
C37 C36 Ge1 120.8(3)
C38 C37 C36 120.6(3)
C38 C37 H37A 119.7
C36 C37 H37A 119.7
C37 C38 C39 120.2(4)
C37 C38 H38A 119.9
C39 C38 H38A 119.9
C40 C39 C38 120.0(4)
C40 C39 H39A 120.0
C38 C39 H39A 120.0
C39 C40 C41 120.3(4)
C39 C40 H40A 119.9
C41 C40 H40A 119.9
C40 C41 C36 121.2(4)
C40 C41 H41A 119.4
C36 C41 H41A 119.4
C47 C42 C43 119.9(3)
C47 C42 Bi2 118.1(2)
C43 C42 Bi2 121.9(3)
C44 C43 C42 120.3(3)
C44 C43 H43A 119.8
C42 C43 H43A 119.8
C43 C44 C45 120.3(4)
C43 C44 H44A 119.9
C45 C44 H44A 119.9
C44 C45 C46 120.0(4)
C44 C45 H45A 120.0
C46 C45 H45A 120.0
C45 C46 C47 120.5(3)
C45 C46 H46A 119.7
C47 C46 H46A 119.7
C42 C47 C46 118.8(3)
C42 C47 C48 121.8(3)
C46 C47 C48 119.3(3)
N2 C48 C47 113.6(3)
N2 C48 H48A 108.8
C47 C48 H48A 108.8
N2 C48 H48B 108.8
C47 C48 H48B 108.8
H48A C48 H48B 107.7
N2 C49 C50 112.2(3)
N2 C49 C54 114.3(3)
C50 C49 C54 109.8(3)
N2 C49 H49A 106.7
C50 C49 H49A 106.7
C54 C49 H49A 106.7
C49 C50 C51 110.3(3)
C49 C50 H50A 109.6
C51 C50 H50A 109.6
C49 C50 H50B 109.6
C51 C50 H50B 109.6
H50A C50 H50B 108.1
C52 C51 C50 111.9(4)
C52 C51 H51A 109.2
C50 C51 H51A 109.2
C52 C51 H51B 109.2
C50 C51 H51B 109.2
H51A C51 H51B 107.9
C51 C52 C53 111.3(4)
C51 C52 H52A 109.4
C53 C52 H52A 109.4
C51 C52 H52B 109.4
C53 C52 H52B 109.4
H52A C52 H52B 108.0
C52 C53 C54 111.3(4)
C52 C53 H53A 109.4
C54 C53 H53A 109.4
C52 C53 H53B 109.4
C54 C53 H53B 109.4
H53A C53 H53B 108.0
C53 C54 C49 110.6(3)
C53 C54 H54A 109.5
C49 C54 H54A 109.5
C53 C54 H54B 109.5
C49 C54 H54B 109.5
H54A C54 H54B 108.1
N2 C55 C56 110.5(3)
N2 C55 H55A 109.5
C56 C55 H55A 109.5
N2 C55 H55B 109.5
C56 C55 H55B 109.5
H55A C55 H55B 108.1
C61 C56 C57 119.4(3)
C61 C56 C55 120.8(3)
C57 C56 C55 119.8(3)
C58 C57 C56 120.4(4)
C58 C57 H57A 119.8
C56 C57 H57A 119.8
C57 C58 C59 120.1(4)
C57 C58 H58A 119.9
C59 C58 H58A 119.9
C58 C59 C60 119.7(4)
C58 C59 H59A 120.1
C60 C59 H59A 120.1
C59 C60 C61 120.5(4)
C59 C60 H60A 119.8
C61 C60 H60A 119.8
C56 C61 C60 119.9(3)
C56 C61 Bi2 116.4(3)
C60 C61 Bi2 123.7(3)
O4 C62 O3 122.9(3)
O4 C62 C63 121.7(3)
O3 C62 C63 115.4(3)
C62 C63 C64 114.7(3)
C62 C63 H63A 108.6
C64 C63 H63A 108.6
C62 C63 H63B 108.6
C64 C63 H63B 108.6
H63A C63 H63B 107.6
C63 C64 Ge2 113.4(2)
C63 C64 H64A 108.9
Ge2 C64 H64A 108.9
C63 C64 H64B 108.9
Ge2 C64 H64B 108.9
H64A C64 H64B 107.7
C70 C65 C66 118.3(3)
C70 C65 Ge2 121.8(3)
C66 C65 Ge2 119.9(3)
C65 C66 C67 120.9(4)
C65 C66 H66A 119.6
C67 C66 H66A 119.6
C68 C67 C66 120.1(4)
C68 C67 H67A 119.9
C66 C67 H67A 119.9
C69 C68 C67 119.7(4)
C69 C68 H68A 120.2
C67 C68 H68A 120.2
C68 C69 C70 120.1(4)
C68 C69 H69A 119.9
C70 C69 H69A 119.9
C65 C70 C69 120.9(4)
C65 C70 H70A 119.6
C69 C70 H70A 119.6
C72 C71 C76 118.0(4)
C72 C71 Ge2 121.4(3)
C76 C71 Ge2 120.3(3)
C73 C72 C71 121.5(4)
C73 C72 H72A 119.3
C71 C72 H72A 119.3
C72 C73 C74 120.1(4)
C72 C73 H73A 120.0
C74 C73 H73A 120.0
C73 C74 C75 119.6(4)
C73 C74 H74A 120.2
C75 C74 H74A 120.2
C74 C75 C76 120.4(4)
C74 C75 H75A 119.8
C76 C75 H75A 119.8
C75 C76 C71 120.3(4)
C75 C76 H76A 119.8
C71 C76 H76A 119.8
C78 C77 C82 118.1(3)
C78 C77 Ge2 122.3(3)
C82 C77 Ge2 119.5(3)
C77 C78 C79 120.9(4)
C77 C78 H78A 119.5
C79 C78 H78A 119.5
C80 C79 C78 119.8(4)
C80 C79 H79A 120.1
C78 C79 H79A 120.1
C81 C80 C79 120.0(4)
C81 C80 H80A 120.0
C79 C80 H80A 120.0
C80 C81 C82 120.5(4)
C80 C81 H81A 119.8
C82 C81 H81A 119.8
C81 C82 C77 120.7(4)
C81 C82 H82A 119.7
C77 C82 H82A 119.7
C30 Ge1 C24 111.72(14)
C30 Ge1 C36 109.61(14)
C24 Ge1 C36 108.83(14)
C30 Ge1 C23 110.54(15)
C24 Ge1 C23 109.08(14)
C36 Ge1 C23 106.92(14)
C64 Ge2 C65 110.81(15)
C64 Ge2 C77 109.69(15)
C65 Ge2 C77 110.82(14)
C64 Ge2 C71 107.21(15)
C65 Ge2 C71 109.18(15)
C77 Ge2 C71 109.04(15)
C7 N1 C14 110.0(3)
C7 N1 C8 114.7(3)
C14 N1 C8 111.2(3)
C7 N1 Bi1 106.40(19)
C14 N1 Bi1 102.68(19)
C8 N1 Bi1 111.1(2)
C55 N2 C48 109.5(3)
C55 N2 C49 111.3(3)
C48 N2 C49 114.6(3)
C55 N2 Bi2 103.3(2)
C48 N2 Bi2 106.65(19)
C49 N2 Bi2 110.77(19)
C21 O1 Bi1 111.9(2)
C62 O3 Bi2 111.4(2)

loop_
_geom_bond_atom_site_label_1
_geom_bond_atom_site_label_2
_geom_bond_distance
Bi1 C1 2.232(3)
Bi1 C20 2.250(3)
Bi1 O1 2.298(2)
Bi1 N1 2.563(3)
Bi2 C42 2.238(3)
Bi2 C61 2.250(3)
Bi2 O3 2.305(2)
Bi2 N2 2.561(3)
C1 C2 1.383(5)
C1 C6 1.393(5)
C2 C3 1.390(5)
C2 H2A 0.9500
C3 C4 1.378(6)
C3 H3A 0.9500
C4 C5 1.385(5)
C4 H4A 0.9500
C5 C6 1.394(5)
C5 H5A 0.9500
C6 C7 1.507(5)
C7 N1 1.483(4)
C7 H7A 0.9900
C7 H7B 0.9900
C8 N1 1.494(4)
C8 C9 1.526(5)
C8 C13 1.529(5)
C8 H8A 1.0000
C9 C10 1.530(5)
C9 H9A 0.9900
C9 H9B 0.9900
C10 C11 1.520(7)
C10 H10A 0.9900
C10 H10B 0.9900
C11 C12 1.518(6)
C11 H11A 0.9900
C11 H11B 0.9900
C12 C13 1.541(5)
C12 H12A 0.9900
C12 H12B 0.9900
C13 H13A 0.9900
C13 H13B 0.9900
C14 N1 1.485(4)
C14 C15 1.514(5)
C14 H14A 0.9900
C14 H14B 0.9900
C15 C16 1.385(5)
C15 C20 1.397(5)
C16 C17 1.392(6)
C16 H16A 0.9500
C17 C18 1.376(6)
C17 H17A 0.9500
C18 C19 1.387(5)
C18 H18A 0.9500
C19 C20 1.390(5)
C19 H19A 0.9500
C21 O2 1.215(4)
C21 O1 1.283(4)
C21 C22 1.532(5)
C22 C23 1.530(4)
C22 H22A 0.9900
C22 H22B 0.9900
C23 Ge1 1.964(3)
C23 H23A 0.9900
C23 H23B 0.9900
C24 C25 1.382(5)
C24 C29 1.388(5)
C24 Ge1 1.952(3)
C25 C26 1.394(5)
C25 H25A 0.9500
C26 C27 1.367(6)
C26 H26A 0.9500
C27 C28 1.378(6)
C27 H27A 0.9500
C28 C29 1.387(5)
C28 H28A 0.9500
C29 H29A 0.9500
C30 C31 1.387(5)
C30 C35 1.393(5)
C30 Ge1 1.951(3)
C31 C32 1.391(5)
C31 H31A 0.9500
C32 C33 1.369(6)
C32 H32A 0.9500
C33 C34 1.371(6)
C33 H33A 0.9500
C34 C35 1.392(5)
C34 H34A 0.9500
C35 H35A 0.9500
C36 C41 1.394(5)
C36 C37 1.401(5)
C36 Ge1 1.954(3)
C37 C38 1.387(5)
C37 H37A 0.9500
C38 C39 1.391(5)
C38 H38A 0.9500
C39 C40 1.361(6)
C39 H39A 0.9500
C40 C41 1.392(5)
C40 H40A 0.9500
C41 H41A 0.9500
C42 C47 1.394(5)
C42 C43 1.400(5)
C43 C44 1.376(5)
C43 H43A 0.9500
C44 C45 1.379(5)
C44 H44A 0.9500
C45 C46 1.389(5)
C45 H45A 0.9500
C46 C47 1.400(5)
C46 H46A 0.9500
C47 C48 1.496(5)
C48 N2 1.491(4)
C48 H48A 0.9900
C48 H48B 0.9900
C49 N2 1.506(4)
C49 C50 1.526(5)
C49 C54 1.528(5)
C49 H49A 1.0000
C50 C51 1.537(5)
C50 H50A 0.9900
C50 H50B 0.9900
C51 C52 1.509(7)
C51 H51A 0.9900
C51 H51B 0.9900
C52 C53 1.516(7)
C52 H52A 0.9900
C52 H52B 0.9900
C53 C54 1.521(6)
C53 H53A 0.9900
C53 H53B 0.9900
C54 H54A 0.9900
C54 H54B 0.9900
C55 N2 1.479(4)
C55 C56 1.513(5)
C55 H55A 0.9900
C55 H55B 0.9900
C56 C61 1.381(5)
C56 C57 1.396(5)
C57 C58 1.379(6)
C57 H57A 0.9500
C58 C59 1.379(6)
C58 H58A 0.9500
C59 C60 1.384(5)
C59 H59A 0.9500
C60 C61 1.387(5)
C60 H60A 0.9500
C62 O4 1.224(4)
C62 O3 1.289(4)
C62 C63 1.518(5)
C63 C64 1.531(4)
C63 H63A 0.9900
C63 H63B 0.9900
C64 Ge2 1.948(3)
C64 H64A 0.9900
C64 H64B 0.9900
C65 C70 1.386(5)
C65 C66 1.387(5)
C65 Ge2 1.951(3)
C66 C67 1.395(5)
C66 H66A 0.9500
C67 C68 1.379(6)
C67 H67A 0.9500
C68 C69 1.378(6)
C68 H68A 0.9500
C69 C70 1.396(5)
C69 H69A 0.9500
C70 H70A 0.9500
C71 C72 1.391(5)
C71 C76 1.398(5)
C71 Ge2 1.953(4)
C72 C73 1.376(6)
C72 H72A 0.9500
C73 C74 1.379(6)
C73 H73A 0.9500
C74 C75 1.384(6)
C74 H74A 0.9500
C75 C76 1.387(6)
C75 H75A 0.9500
C76 H76A 0.9500
C77 C78 1.383(5)
C77 C82 1.395(5)
C77 Ge2 1.952(3)
C78 C79 1.391(5)
C78 H78A 0.9500
C79 C80 1.377(6)
C79 H79A 0.9500
C80 C81 1.369(6)
C80 H80A 0.9500
C81 C82 1.379(6)
C81 H81A 0.9500
C82 H82A 0.9500
